data_2215001
loop_
_publ_author_name
'Naser Eltaher Eltayeb'
'Siang Guan Teoh'
'Suchada Chantrapromma'
'Hoong-Kun Fun'
'Kamarulazizi Ibrahim'

_publ_section_title
;{2-[(2-Aminophenyl)iminomethyl]-4-bromophenolato-\k^3^<i>N</i>,<i>N</i>',<i>O</i>}chloridobis(dimethyl
 sulfoxide-\k<i>S</i>)ruthenium(II)
;
_journal_coeditor_code BT2450
_journal_issue 9
_journal_name_full 'Acta Crystallographica Section E'
_journal_page_first m2269
_journal_page_last m2270
_journal_paper_doi 10.1107/S160053680703718X
_journal_volume 63
_journal_year 2007
_chemical_formula_iupac '[Ru (C13 H10 Br N2 O) Cl (C2 H6 O S)2]'
_chemical_formula_moiety 'C17 H22 Br Cl N2 O3 Ru S2'
_chemical_formula_sum 'C17 H22 Br Cl N2 O3 Ru S2'
_chemical_formula_weight 582.92
_chemical_name_systematic
'{2-[(2-Aminophenyl)iminomethyl]-4-bromophenolato-\k^3^N,N',<i>O</i>}chloridobis(dimethyl sulfoxide-\k<i>S</i>)ruthenium(II)'
_space_group_IT_number 2
_symmetry_cell_setting triclinic
_symmetry_space_group_name_Hall '-P 1'
_symmetry_space_group_name_H-M 'P -1'
_atom_sites_solution_hydrogens geom
_atom_sites_solution_primary direct
_atom_sites_solution_secondary difmap
_audit_creation_method SHELXL-97
_cell_angle_alpha 115.774(3)
_cell_angle_beta 101.712(3)
_cell_angle_gamma 98.135(2)
_cell_formula_units_Z 2
_cell_length_a 8.1302(3)
_cell_length_b 12.0908(4)
_cell_length_c 12.2445(6)
_cell_measurement_reflns_used 5964
_cell_measurement_temperature 100.00(10)
_cell_measurement_theta_max 30.00
_cell_measurement_theta_min 2.65
_cell_volume 1024.67(8)
_computing_cell_refinement APEX2
_computing_data_collection 'APEX2 (Bruker, 2005)'
_computing_data_reduction 'SAINT (Bruker, 2005)'
_computing_molecular_graphics SHELXTL
_computing_publication_material
;
SHELXTL and PLATON (Spek, 2003)
;
_computing_structure_refinement SHELXTL
_computing_structure_solution 'SHELXTL (Sheldrick, 1998)'
_diffrn_ambient_temperature 100.00(10)
_diffrn_detector_area_resol_mean 8.33
_diffrn_measured_fraction_theta_full 0.997
_diffrn_measured_fraction_theta_max 0.997
_diffrn_measurement_device_type
;
Bruker SMART APEX II CCD area-detector
;
_diffrn_measurement_method \w
_diffrn_radiation_monochromator graphite
_diffrn_radiation_source 'fine-focus sealed tube'
_diffrn_radiation_type MoK\a
_diffrn_radiation_wavelength 0.71073
_diffrn_reflns_av_R_equivalents 0.0388
_diffrn_reflns_av_sigmaI/netI 0.0545
_diffrn_reflns_limit_h_max 11
_diffrn_reflns_limit_h_min -11
_diffrn_reflns_limit_k_max 16
_diffrn_reflns_limit_k_min -16
_diffrn_reflns_limit_l_max 17
_diffrn_reflns_limit_l_min -17
_diffrn_reflns_number 19338
_diffrn_reflns_theta_full 30.00
_diffrn_reflns_theta_max 30.00
_diffrn_reflns_theta_min 2.65
_diffrn_standards_number 0
_exptl_absorpt_coefficient_mu 3.070
_exptl_absorpt_correction_T_max 0.7550
_exptl_absorpt_correction_T_min 0.6856
_exptl_absorpt_correction_type multi-scan
_exptl_absorpt_process_details '(SADABS; Bruker, 2005)'
_exptl_crystal_colour Black
_exptl_crystal_density_diffrn 1.889
_exptl_crystal_density_method 'not measured'
_exptl_crystal_description Block
_exptl_crystal_F_000 580
_exptl_crystal_size_max 0.13
_exptl_crystal_size_mid 0.11
_exptl_crystal_size_min 0.10
_refine_diff_density_max 1.245
_refine_diff_density_min -0.958
_refine_ls_extinction_method none
_refine_ls_goodness_of_fit_ref 1.066
_refine_ls_hydrogen_treatment mixed
_refine_ls_matrix_type full
_refine_ls_number_parameters 256
_refine_ls_number_reflns 5964
_refine_ls_number_restraints 0
_refine_ls_restrained_S_all 1.066
_refine_ls_R_factor_all 0.0624
_refine_ls_R_factor_gt 0.0405
_refine_ls_shift/su_max 0.001
_refine_ls_shift/su_mean 0.000
_refine_ls_structure_factor_coef Fsqd
_refine_ls_weighting_details 'calc w=1/[\s^2^(Fo^2^)+(0.048P)^2^+0.8835P] where P=(Fo^2^+2Fc^2^)/3'
_refine_ls_weighting_scheme calc
_refine_ls_wR_factor_gt 0.0879
_refine_ls_wR_factor_ref 0.1046
_reflns_number_gt 4532
_reflns_number_total 5964
_reflns_threshold_expression I>2\s(I)
_cod_data_source_file bt2450.cif
_cod_data_source_block I
_cod_database_code 2215001
_cod_database_fobs_code 2215001

loop_
_symmetry_equiv_pos_as_xyz
'x, y, z'
'-x, -y, -z'

loop_
_atom_site_type_symbol
_atom_site_label
_atom_site_fract_x
_atom_site_fract_y
_atom_site_fract_z
_atom_site_U_iso_or_equiv
_atom_site_adp_type
_atom_site_calc_flag
_atom_site_refinement_flags
_atom_site_occupancy
Ru Ru1 0.79226(3) 0.36415(3) 0.12373(3) 0.01612(9) Uani d . 1
Br Br1 1.39210(5) 0.12129(4) 0.45490(4) 0.03040(12) Uani d . 1
Cl Cl1 1.03365(11) 0.35010(9) 0.03345(9) 0.02261(19) Uani d . 1
S S1 0.59540(11) 0.26471(9) -0.06999(9) 0.0213(2) Uani d . 1
S S2 0.59443(11) 0.37706(9) 0.22689(9) 0.02027(19) Uani d . 1
O O1 0.8085(3) 0.1943(2) 0.1222(2) 0.0208(5) Uani d . 1
O O2 0.4362(3) 0.3112(3) -0.0816(3) 0.0273(6) Uani d . 1
O O3 0.6586(3) 0.4040(3) 0.3597(3) 0.0292(6) Uani d . 1
N N1 0.8072(4) 0.5441(3) 0.1349(3) 0.0183(6) Uani d . 1
N N2 0.9799(4) 0.4710(3) 0.2943(3) 0.0175(6) Uani d . 1
C C1 0.9182(4) 0.6432(4) 0.2601(4) 0.0203(7) Uani d . 1
C C2 0.9370(5) 0.7702(4) 0.2943(4) 0.0230(8) Uani d . 1
H H2A 0.8733 0.7940 0.2398 0.028 Uiso calc R 1
C C3 1.0502(5) 0.8609(4) 0.4092(4) 0.0278(9) Uani d . 1
H H3A 1.0655 0.9466 0.4320 0.033 Uiso calc R 1
C C4 1.1415(5) 0.8257(4) 0.4911(4) 0.0277(9) Uani d . 1
H H4A 1.2166 0.8882 0.5694 0.033 Uiso calc R 1
C C5 1.1232(5) 0.6986(4) 0.4588(4) 0.0223(8) Uani d . 1
H H5A 1.1857 0.6758 0.5147 0.027 Uiso calc R 1
C C6 1.0095(4) 0.6048(3) 0.3406(3) 0.0199(7) Uani d . 1
C C7 1.0733(5) 0.4251(4) 0.3538(4) 0.0211(8) Uani d . 1
H H7A 1.1549 0.4828 0.4313 0.025 Uiso calc R 1
C C8 1.0621(5) 0.2923(4) 0.3104(3) 0.0216(8) Uani d . 1
C C9 1.1924(5) 0.2684(4) 0.3865(4) 0.0213(8) Uani d . 1
H H9A 1.2708 0.3362 0.4599 0.026 Uiso calc R 1
C C10 1.2053(5) 0.1465(4) 0.3538(4) 0.0251(8) Uani d . 1
C C11 1.0886(5) 0.0434(4) 0.2437(4) 0.0264(8) Uani d . 1
H H11A 1.0990 -0.0388 0.2208 0.032 Uiso calc R 1
C C12 0.9588(5) 0.0641(4) 0.1699(4) 0.0241(8) Uani d . 1
H H12A 0.8812 -0.0055 0.0976 0.029 Uiso calc R 1
C C13 0.9381(4) 0.1883(4) 0.1995(3) 0.0210(8) Uani d . 1
C C14 0.4181(5) 0.2370(4) 0.1500(4) 0.0286(9) Uani d . 1
H H14A 0.3430 0.2444 0.2027 0.043 Uiso calc R 1
H H14B 0.4630 0.1642 0.1362 0.043 Uiso calc R 1
H H14C 0.3536 0.2270 0.0700 0.043 Uiso calc R 1
C C15 0.4777(5) 0.4921(4) 0.2296(4) 0.0278(9) Uani d . 1
H H15A 0.3881 0.4874 0.2690 0.042 Uiso calc R 1
H H15B 0.4260 0.4751 0.1442 0.042 Uiso calc R 1
H H15C 0.5562 0.5756 0.2769 0.042 Uiso calc R 1
C C16 0.6823(5) 0.2727(4) -0.1903(4) 0.0294(9) Uani d . 1
H H16A 0.5905 0.2366 -0.2687 0.044 Uiso calc R 1
H H16B 0.7691 0.2260 -0.2017 0.044 Uiso calc R 1
H H16C 0.7339 0.3600 -0.1649 0.044 Uiso calc R 1
C C17 0.5297(5) 0.0960(4) -0.1386(4) 0.0340(10) Uani d . 1
H H17A 0.4620 0.0601 -0.2258 0.051 Uiso calc R 1
H H17B 0.4608 0.0732 -0.0929 0.051 Uiso calc R 1
H H17C 0.6308 0.0638 -0.1342 0.051 Uiso calc R 1
H H1N1 0.861(5) 0.552(4) 0.076(4) 0.023(11) Uiso d . 1
H H2N1 0.701(6) 0.560(4) 0.125(4) 0.039(13) Uiso d . 1

loop_
_atom_site_aniso_label
_atom_site_aniso_U_11
_atom_site_aniso_U_22
_atom_site_aniso_U_33
_atom_site_aniso_U_12
_atom_site_aniso_U_13
_atom_site_aniso_U_23
Ru1 0.01129(13) 0.02104(16) 0.01781(15) 0.00654(11) 0.00418(10) 0.01019(12)
Br1 0.0246(2) 0.0381(2) 0.0317(2) 0.01639(18) 0.00366(17) 0.0190(2)
Cl1 0.0189(4) 0.0307(5) 0.0251(5) 0.0111(4) 0.0107(3) 0.0160(4)
S1 0.0160(4) 0.0264(5) 0.0195(5) 0.0088(4) 0.0024(3) 0.0095(4)
S2 0.0150(4) 0.0280(5) 0.0217(5) 0.0085(4) 0.0067(3) 0.0138(4)
O1 0.0145(11) 0.0244(14) 0.0230(14) 0.0068(10) 0.0028(10) 0.0115(11)
O2 0.0223(13) 0.0395(16) 0.0247(15) 0.0195(12) 0.0052(11) 0.0167(13)
O3 0.0235(13) 0.0435(17) 0.0223(14) 0.0120(13) 0.0074(11) 0.0160(13)
N1 0.0155(14) 0.0196(16) 0.0239(17) 0.0072(12) 0.0053(12) 0.0134(14)
N2 0.0149(13) 0.0234(16) 0.0170(15) 0.0071(12) 0.0069(11) 0.0104(13)
C1 0.0129(15) 0.0246(19) 0.0223(19) 0.0083(14) 0.0071(13) 0.0086(16)
C2 0.0205(17) 0.025(2) 0.032(2) 0.0090(15) 0.0131(16) 0.0182(17)
C3 0.0250(19) 0.031(2) 0.026(2) 0.0098(17) 0.0118(16) 0.0094(18)
C4 0.0216(18) 0.029(2) 0.023(2) 0.0048(16) 0.0078(15) 0.0044(17)
C5 0.0187(17) 0.026(2) 0.0219(19) 0.0072(15) 0.0067(14) 0.0108(16)
C6 0.0155(16) 0.0236(19) 0.0204(19) 0.0093(14) 0.0080(14) 0.0080(16)
C7 0.0177(16) 0.026(2) 0.0218(19) 0.0079(15) 0.0065(14) 0.0128(16)
C8 0.0190(17) 0.033(2) 0.0187(18) 0.0114(15) 0.0083(14) 0.0143(17)
C9 0.0190(17) 0.027(2) 0.0199(19) 0.0098(15) 0.0054(14) 0.0119(16)
C10 0.0187(17) 0.037(2) 0.026(2) 0.0132(17) 0.0067(15) 0.0187(19)
C11 0.0230(18) 0.027(2) 0.032(2) 0.0107(16) 0.0084(16) 0.0154(18)
C12 0.0201(17) 0.026(2) 0.028(2) 0.0056(15) 0.0051(15) 0.0149(17)
C13 0.0148(16) 0.031(2) 0.0200(19) 0.0082(15) 0.0063(14) 0.0135(17)
C14 0.0239(19) 0.030(2) 0.031(2) 0.0014(16) 0.0107(17) 0.0144(18)
C15 0.0231(19) 0.035(2) 0.030(2) 0.0150(17) 0.0124(16) 0.0156(19)
C16 0.029(2) 0.042(2) 0.024(2) 0.0126(18) 0.0112(17) 0.0184(19)
C17 0.029(2) 0.034(2) 0.028(2) 0.0077(18) 0.0037(18) 0.0073(19)

loop_
_atom_type_symbol
_atom_type_description
_atom_type_scat_dispersion_real
_atom_type_scat_dispersion_imag
_atom_type_scat_source
C C 0.0033 0.0016 'International Tables Vol C Tables 4.2.6.8 and 6.1.1.4'
H H 0.0000 0.0000 'International Tables Vol C Tables 4.2.6.8 and 6.1.1.4'
N N 0.0061 0.0033 'International Tables Vol C Tables 4.2.6.8 and 6.1.1.4'
O O 0.0106 0.0060 'International Tables Vol C Tables 4.2.6.8 and 6.1.1.4'
S S 0.1246 0.1234 'International Tables Vol C Tables 4.2.6.8 and 6.1.1.4'
Cl Cl 0.1484 0.1585 'International Tables Vol C Tables 4.2.6.8 and 6.1.1.4'
Br Br -0.2901 2.4595 'International Tables Vol C Tables 4.2.6.8 and 6.1.1.4'
Ru Ru -1.2594 0.8363 'International Tables Vol C Tables 4.2.6.8 and 6.1.1.4'

loop_
_geom_angle_atom_site_label_1
_geom_angle_atom_site_label_2
_geom_angle_atom_site_label_3
_geom_angle
N2 Ru1 O1 93.33(11)
N2 Ru1 N1 81.38(12)
O1 Ru1 N1 173.35(10)
N2 Ru1 S2 88.91(8)
O1 Ru1 S2 89.22(7)
N1 Ru1 S2 94.67(9)
N2 Ru1 S1 173.20(9)
O1 Ru1 S1 92.61(7)
N1 Ru1 S1 92.46(9)
S2 Ru1 S1 94.48(3)
N2 Ru1 Cl1 85.04(8)
O1 Ru1 Cl1 87.14(7)
N1 Ru1 Cl1 88.38(9)
S2 Ru1 Cl1 172.75(3)
S1 Ru1 Cl1 91.95(3)
O2 S1 C17 108.13(18)
O2 S1 C16 105.03(18)
C17 S1 C16 97.9(2)
O2 S1 Ru1 116.15(12)
C17 S1 Ru1 114.69(15)
C16 S1 Ru1 113.08(14)
O3 S2 C15 106.04(18)
O3 S2 C14 106.19(18)
C15 S2 C14 99.9(2)
O3 S2 Ru1 116.07(11)
C15 S2 Ru1 113.99(14)
C14 S2 Ru1 113.06(14)
C13 O1 Ru1 121.4(2)
C1 N1 Ru1 109.8(2)
C1 N1 H1N1 106(2)
Ru1 N1 H1N1 111(2)
C1 N1 H2N1 107(3)
Ru1 N1 H2N1 111(3)
H1N1 N1 H2N1 112(4)
C7 N2 C6 121.3(3)
C7 N2 Ru1 124.5(3)
C6 N2 Ru1 114.0(2)
C2 C1 C6 121.6(3)
C2 C1 N1 120.7(3)
C6 C1 N1 117.7(3)
C3 C2 C1 119.4(4)
C3 C2 H2A 120.3
C1 C2 H2A 120.3
C2 C3 C4 120.2(4)
C2 C3 H3A 119.9
C4 C3 H3A 119.9
C3 C4 C5 121.1(4)
C3 C4 H4A 119.4
C5 C4 H4A 119.4
C4 C5 C6 119.2(4)
C4 C5 H5A 120.4
C6 C5 H5A 120.4
C1 C6 C5 118.5(3)
C1 C6 N2 116.3(3)
C5 C6 N2 125.2(3)
N2 C7 C8 125.5(3)
N2 C7 H7A 117.2
C8 C7 H7A 117.2
C9 C8 C13 119.7(3)
C9 C8 C7 114.0(3)
C13 C8 C7 126.3(3)
C10 C9 C8 121.1(4)
C10 C9 H9A 119.5
C8 C9 H9A 119.5
C9 C10 C11 120.2(3)
C9 C10 Br1 119.0(3)
C11 C10 Br1 120.6(3)
C12 C11 C10 119.7(4)
C12 C11 H11A 120.1
C10 C11 H11A 120.1
C11 C12 C13 122.6(4)
C11 C12 H12A 118.7
C13 C12 H12A 118.7
O1 C13 C12 116.3(3)
O1 C13 C8 127.1(3)
C12 C13 C8 116.6(3)
S2 C14 H14A 109.5
S2 C14 H14B 109.5
H14A C14 H14B 109.5
S2 C14 H14C 109.5
H14A C14 H14C 109.5
H14B C14 H14C 109.5
S2 C15 H15A 109.5
S2 C15 H15B 109.5
H15A C15 H15B 109.5
S2 C15 H15C 109.5
H15A C15 H15C 109.5
H15B C15 H15C 109.5
S1 C16 H16A 109.5
S1 C16 H16B 109.5
H16A C16 H16B 109.5
S1 C16 H16C 109.5
H16A C16 H16C 109.5
H16B C16 H16C 109.5
S1 C17 H17A 109.5
S1 C17 H17B 109.5
H17A C17 H17B 109.5
S1 C17 H17C 109.5
H17A C17 H17C 109.5
H17B C17 H17C 109.5

loop_
_geom_bond_atom_site_label_1
_geom_bond_atom_site_label_2
_geom_bond_distance
Ru1 N2 2.040(3)
Ru1 O1 2.069(2)
Ru1 N1 2.104(3)
Ru1 S2 2.2206(9)
Ru1 S1 2.2511(9)
Ru1 Cl1 2.4319(9)
Br1 C10 1.905(3)
S1 O2 1.488(3)
S1 C17 1.781(4)
S1 C16 1.790(4)
S2 O3 1.474(3)
S2 C15 1.784(4)
S2 C14 1.786(4)
O1 C13 1.298(4)
N1 C1 1.461(5)
N1 H1N1 0.95(4)
N1 H2N1 0.90(5)
N2 C7 1.289(4)
N2 C6 1.426(5)
C1 C2 1.381(5)
C1 C6 1.392(5)
C2 C3 1.370(5)
C2 H2A 0.9300
C3 C4 1.377(6)
C3 H3A 0.9300
C4 C5 1.387(5)
C4 H4A 0.9300
C5 C6 1.402(5)
C5 H5A 0.9300
C7 C8 1.437(5)
C7 H7A 0.9300
C8 C9 1.412(5)
C8 C13 1.429(5)
C9 C10 1.375(5)
C9 H9A 0.9300
C10 C11 1.398(5)
C11 C12 1.370(5)
C11 H11A 0.9300
C12 C13 1.428(5)
C12 H12A 0.9300
C14 H14A 0.9600
C14 H14B 0.9600
C14 H14C 0.9600
C15 H15A 0.9600
C15 H15B 0.9600
C15 H15C 0.9600
C16 H16A 0.9600
C16 H16B 0.9600
C16 H16C 0.9600
C17 H17A 0.9600
C17 H17B 0.9600
C17 H17C 0.9600

loop_
_geom_hbond_atom_site_label_D
_geom_hbond_atom_site_label_H
_geom_hbond_atom_site_label_A
_geom_hbond_site_symmetry_A
_geom_hbond_distance_DH
_geom_hbond_distance_HA
_geom_hbond_distance_DA
_geom_hbond_angle_DHA
_geom_hbond_publ_flag
N1 H1N1 Cl1 2_765 0.95(5) 2.34(5) 3.235(4) 157(4) y
N1 H2N1 O2 2_665 0.91(5) 2.22(5) 2.975(5) 141(4) y
C2 H2A O2 2_665 0.93 2.5835 3.267(5) 131 y
C5 H5A O3 2_766 0.93 2.3967 3.323(6) 174 y
C7 H7A O3 2_766 0.93 2.3479 3.263(5) 168 y
C16 H16B Cl1 1_555 0.96 2.8255 3.222(4) 106 y
C14 H14A Cg2 1_455 0.96 2.7307 3.634(5) 157 y
C16 H16B Cg1 2_765 0.96 3.0871 3.561(5) 112 y

loop_
_geom_torsion_atom_site_label_1
_geom_torsion_atom_site_label_2
_geom_torsion_atom_site_label_3
_geom_torsion_atom_site_label_4
_geom_torsion
O1 Ru1 S1 O2 129.94(15)
N1 Ru1 S1 O2 -54.37(16)
S2 Ru1 S1 O2 40.52(14)
Cl1 Ru1 S1 O2 -142.83(14)
O1 Ru1 S1 C17 2.55(18)
N1 Ru1 S1 C17 178.24(19)
S2 Ru1 S1 C17 -86.87(17)
Cl1 Ru1 S1 C17 89.78(17)
O1 Ru1 S1 C16 -108.52(17)
N1 Ru1 S1 C16 67.17(18)
S2 Ru1 S1 C16 162.06(16)
Cl1 Ru1 S1 C16 -21.29(16)
N2 Ru1 S2 O3 -22.80(16)
O1 Ru1 S2 O3 70.55(15)
N1 Ru1 S2 O3 -104.06(16)
S1 Ru1 S2 O3 163.10(14)
N2 Ru1 S2 C15 100.87(17)
O1 Ru1 S2 C15 -165.78(17)
N1 Ru1 S2 C15 19.61(17)
S1 Ru1 S2 C15 -73.23(15)
N2 Ru1 S2 C14 -145.87(17)
O1 Ru1 S2 C14 -52.52(17)
N1 Ru1 S2 C14 132.87(17)
S1 Ru1 S2 C14 40.03(16)
N2 Ru1 O1 C13 -14.2(3)
S2 Ru1 O1 C13 -103.1(3)
S1 Ru1 O1 C13 162.5(3)
Cl1 Ru1 O1 C13 70.6(3)
N2 Ru1 N1 C1 -8.0(2)
S2 Ru1 N1 C1 80.1(2)
S1 Ru1 N1 C1 174.9(2)
Cl1 Ru1 N1 C1 -93.3(2)
O1 Ru1 N2 C7 7.3(3)
N1 Ru1 N2 C7 -168.7(3)
S2 Ru1 N2 C7 96.4(3)
Cl1 Ru1 N2 C7 -79.6(3)
O1 Ru1 N2 C6 -176.8(2)
N1 Ru1 N2 C6 7.2(2)
S2 Ru1 N2 C6 -87.7(2)
Cl1 Ru1 N2 C6 96.3(2)
Ru1 N1 C1 C2 -174.7(3)
Ru1 N1 C1 C6 8.1(4)
C6 C1 C2 C3 1.1(6)
N1 C1 C2 C3 -176.0(3)
C1 C2 C3 C4 -1.5(6)
C2 C3 C4 C5 1.0(6)
C3 C4 C5 C6 -0.1(6)
C2 C1 C6 C5 -0.3(5)
N1 C1 C6 C5 176.9(3)
C2 C1 C6 N2 -179.6(3)
N1 C1 C6 N2 -2.4(5)
C4 C5 C6 C1 -0.2(5)
C4 C5 C6 N2 179.0(3)
C7 N2 C6 C1 171.1(3)
Ru1 N2 C6 C1 -4.9(4)
C7 N2 C6 C5 -8.2(5)
Ru1 N2 C6 C5 175.8(3)
C6 N2 C7 C8 -175.3(3)
Ru1 N2 C7 C8 0.3(5)
N2 C7 C8 C9 173.2(3)
N2 C7 C8 C13 -4.9(6)
C13 C8 C9 C10 1.8(6)
C7 C8 C9 C10 -176.4(3)
C8 C9 C10 C11 0.0(6)
C8 C9 C10 Br1 176.4(3)
C9 C10 C11 C12 -1.4(6)
Br1 C10 C11 C12 -177.7(3)
C10 C11 C12 C13 0.9(6)
Ru1 O1 C13 C12 -165.0(2)
Ru1 O1 C13 C8 14.8(5)
C11 C12 C13 O1 -179.3(4)
C11 C12 C13 C8 0.9(6)
C9 C8 C13 O1 178.0(3)
C7 C8 C13 O1 -4.0(6)
C9 C8 C13 C12 -2.2(5)
C7 C8 C13 C12 175.8(4)
